data_2312438
loop_
_publ_author_name
'Rusanov, Eduard B.'
'W&#xf6;rle, Michael D'
'Kovalenko, Maksym V.'
'Domasevitch, Kostiantyn V.'
'Rusanova, Julia A.'

_publ_section_title
;
 Attractive and repulsive forces in a crystal of
 [Rb(18-crown-6)][SbCl<sub>6</sub>] under high pressure.
;
_journal_coeditor_code PX5059
_journal_issue 'Pt 2'
_journal_name_full 'Acta crystallographica Section B, Structural science, crystal engineering and materials'
_journal_page_first 135
_journal_page_last 145
_journal_paper_doi 10.1107/S2052520624001586
_journal_volume 80
_journal_year 2024
_chemical_formula_moiety 'C12 H24 O6 Rb, Cl6 Sb'
_chemical_formula_sum 'C12 H24 Cl6 O6 Rb Sb'
_chemical_formula_weight 684.23
_space_group_crystal_system trigonal
_space_group_IT_number 148
_space_group_name_Hall '-R 3'
_space_group_name_H-M_alt 'R -3 :H'
_atom_sites_solution_hydrogens geom
_audit_creation_date 2024-01-10
_audit_creation_method
;
Olex2 1.5
(compiled 2023.03.06 svn.rbb2c1857 for OlexSys, GUI svn.r6748)
;
_cell_angle_alpha 90
_cell_angle_beta 90
_cell_angle_gamma 120
_cell_formula_units_Z 3
_cell_length_a 14.0325(7)
_cell_length_b 14.0325(7)
_cell_length_c 9.9333(6)
_cell_measurement_reflns_used 2224
_cell_measurement_temperature 100.00(10)
_cell_measurement_theta_max 32.5760
_cell_measurement_theta_min 2.6440
_cell_volume 1693.93(16)
_computing_cell_refinement 'CrysAlisPro 1.171.41.110a (Rigaku OD, 2021)'
_computing_data_collection 'CrysAlisPro 1.171.41.110a (Rigaku OD, 2021)'
_computing_data_reduction 'CrysAlisPro 1.171.41.110a (Rigaku OD, 2021)'
_computing_molecular_graphics 'Olex2 1.5 (Dolomanov et al., 2009)'
_computing_publication_material 'Olex2 1.5 (Dolomanov et al., 2009)'
_computing_structure_refinement 'SHELXL 2018/3 (Sheldrick, 2015)'
_computing_structure_solution 'SHELXT 2018/2 (Sheldrick, 2018)'
_diffrn_ambient_environment N~2~
_diffrn_ambient_temperature 100.00(10)
_diffrn_detector 'Hybrid Pixel Array Detector'
_diffrn_detector_area_resol_mean 10.0000
_diffrn_detector_type HyPix
_diffrn_measured_fraction_theta_full 1.000
_diffrn_measured_fraction_theta_max 1.000
_diffrn_measurement_details
;
List of Runs (angles in degrees, time in seconds):

  # Type    Start    End  Width  t~exp~   \w     \q     \k     \f   Frames
--------------------------------------------------------------------------
  1  \w    -66.00  -8.00   1.00    3.00    --    6.26 -51.00-127.00   58
  2  \w    -15.00  37.00   1.00    3.00    --    6.26 -99.00-120.00   52
  3  \w    -15.00  20.00   1.00    3.00    --   -7.35 -99.00  90.00   35
;
_diffrn_measurement_device 'four-circle diffractometer'
_diffrn_measurement_device_type 'XtaLAB Synergy, Dualflex, HyPix'
_diffrn_measurement_method '\w scans'
_diffrn_orient_matrix_type 'CrysAlisPro convention (1999,Acta A55,543-557)'
_diffrn_orient_matrix_UB_11 -0.0364591000
_diffrn_orient_matrix_UB_12 -0.0571852000
_diffrn_orient_matrix_UB_13 0.0087226000
_diffrn_orient_matrix_UB_21 -0.0192865000
_diffrn_orient_matrix_UB_22 0.0106905000
_diffrn_orient_matrix_UB_23 0.0609832000
_diffrn_orient_matrix_UB_31 -0.0413491000
_diffrn_orient_matrix_UB_32 0.0042657000
_diffrn_orient_matrix_UB_33 -0.0360743000
_diffrn_radiation_monochromator mirror
_diffrn_radiation_probe x-ray
_diffrn_radiation_type 'Mo K\a'
_diffrn_radiation_wavelength 0.71073
_diffrn_reflns_av_R_equivalents 0.0282
_diffrn_reflns_av_unetI/netI 0.0296
_diffrn_reflns_Laue_measured_fraction_full 1.000
_diffrn_reflns_Laue_measured_fraction_max 1.000
_diffrn_reflns_limit_h_max 18
_diffrn_reflns_limit_h_min -14
_diffrn_reflns_limit_k_max 18
_diffrn_reflns_limit_k_min -18
_diffrn_reflns_limit_l_max 11
_diffrn_reflns_limit_l_min -12
_diffrn_reflns_number 2774
_diffrn_reflns_point_group_measured_fraction_full 1.000
_diffrn_reflns_point_group_measured_fraction_max 1.000
_diffrn_reflns_theta_full 25.242
_diffrn_reflns_theta_max 27.450
_diffrn_reflns_theta_min 2.648
_diffrn_source 'micro-focus sealed X-ray tube'
_diffrn_source_type 'PhotonJet (Mo) X-ray Source'
_exptl_absorpt_coefficient_mu 4.097
_exptl_absorpt_correction_T_max 1.00000
_exptl_absorpt_correction_T_min 0.91698
_exptl_absorpt_correction_type multi-scan
_exptl_absorpt_process_details
;
CrysAlisPro 1.171.41.110a (Rigaku Oxford Diffraction, 2021)
Empirical absorption correction using spherical harmonics,
implemented in SCALE3 ABSPACK scaling algorithm.
;
_exptl_crystal_colour yellow
_exptl_crystal_colour_primary yellow
_exptl_crystal_density_diffrn 2.012
_exptl_crystal_description prizm
_exptl_crystal_F_000 1002
_exptl_crystal_size_max 0.15
_exptl_crystal_size_mid 0.12
_exptl_crystal_size_min 0.11
_refine_diff_density_max 0.543
_refine_diff_density_min -0.613
_refine_diff_density_rms 0.091
_refine_ls_extinction_method none
_refine_ls_goodness_of_fit_ref 1.054
_refine_ls_hydrogen_treatment constr
_refine_ls_matrix_type full
_refine_ls_number_parameters 42
_refine_ls_number_reflns 869
_refine_ls_number_restraints 0
_refine_ls_restrained_S_all 1.054
_refine_ls_R_factor_all 0.0239
_refine_ls_R_factor_gt 0.0205
_refine_ls_shift/su_max 0.001
_refine_ls_shift/su_mean 0.000
_refine_ls_structure_factor_coef Fsqd
_refine_ls_weighting_details 'w=1/[\s^2^(Fo^2^)+(0.0223P)^2^] where P=(Fo^2^+2Fc^2^)/3'
_refine_ls_weighting_scheme calc
_refine_ls_wR_factor_gt 0.0451
_refine_ls_wR_factor_ref 0.0460
_reflns_Friedel_coverage 0.000
_reflns_number_gt 795
_reflns_number_total 869
_reflns_threshold_expression 'I > 2\s(I)'
_cod_data_source_file px5059.cif
_cod_data_source_block rbcrsbcl6_0k_100k
_cod_depositor_comments 'Adding full bibliography for 2312438--2312457.cif.'
_cod_original_cell_volume 1693.9(2)
_cod_original_sg_symbol_H-M 'R -3'
_cod_database_code 2312438
_shelx_shelxl_version_number 2018/3
_chemical_oxdiff_formula C12H24O6RbSbCl6
_chemical_oxdiff_usercomment 'RbCrSbCl6 at 100k'
_shelx_space_group_comment
;
The symmetry employed for this shelxl refinement is uniquely defined
by the following loop, which should always be used as a source of
symmetry information in preference to the above space-group names.
They are only intended as comments.
;
_shelx_estimated_absorpt_t_max 0.661
_shelx_estimated_absorpt_t_min 0.578
_olex2_refinement_description
;
1. Fixed Uiso
 At 1.2 times of:
  All C(H,H) groups
2. Others
 Fixed Sof: Rb1(0.166667)
3.a Secondary CH2 refined with riding coordinates:
 C1(H1A,H1B), C2(H2A,H2B)
;
_olex2_submission_special_instructions 'No special instructions were received'
_oxdiff_exptl_absorpt_empirical_details
;
Empirical correction (ABSPACK) includes:
- Absorption correction using spherical harmonics
- Frame scaling
;
_oxdiff_exptl_absorpt_empirical_full_max 1.222
_oxdiff_exptl_absorpt_empirical_full_min 0.900

loop_
_space_group_symop_operation_xyz
'x, y, z'
'-y, x-y, z'
'-x+y, -x, z'
'x+2/3, y+1/3, z+1/3'
'-y+2/3, x-y+1/3, z+1/3'
'-x+y+2/3, -x+1/3, z+1/3'
'x+1/3, y+2/3, z+2/3'
'-y+1/3, x-y+2/3, z+2/3'
'-x+y+1/3, -x+2/3, z+2/3'
'-x, -y, -z'
'y, -x+y, -z'
'x-y, x, -z'
'-x+2/3, -y+1/3, -z+1/3'
'y+2/3, -x+y+1/3, -z+1/3'
'x-y+2/3, x+1/3, -z+1/3'
'-x+1/3, -y+2/3, -z+2/3'
'y+1/3, -x+y+2/3, -z+2/3'
'x-y+1/3, x+2/3, -z+2/3'

loop_
_atom_site_label
_atom_site_type_symbol
_atom_site_fract_x
_atom_site_fract_y
_atom_site_fract_z
_atom_site_U_iso_or_equiv
_atom_site_adp_type
_atom_site_occupancy
_atom_site_site_symmetry_order
_atom_site_calc_flag
_atom_site_refinement_flags_posn
_atom_site_refinement_flags_adp
_atom_site_refinement_flags_occupancy
_atom_site_disorder_assembly
_atom_site_disorder_group
Sb1 Sb 0.000000 0.000000 1.000000 0.01075(10) Uani 1 6 d S T P . .
Rb1 Rb 0.000000 0.000000 0.54569(7) 0.02227(18) Uani 0.5 3 d S T P . .
Cl1 Cl 0.07935(4) 0.15912(4) 0.86130(5) 0.01833(13) Uani 1 1 d . . . . .
O1 O 0.22619(11) 0.16361(11) 0.52413(13) 0.0147(3) Uani 1 1 d . . . . .
C1 C 0.30051(16) 0.12826(16) 0.47940(19) 0.0150(4) Uani 1 1 d . . . . .
H1A H 0.376199 0.181287 0.509380 0.018 Uiso 1 1 calc R U . . .
H1B H 0.300196 0.124901 0.379837 0.018 Uiso 1 1 calc R U . . .
C2 C 0.26518(16) 0.01649(16) 0.5371(2) 0.0151(4) Uani 1 1 d . . . . .
H2A H 0.322374 -0.003617 0.519644 0.018 Uiso 1 1 calc R U . . .
H2B H 0.255432 0.017396 0.635684 0.018 Uiso 1 1 calc R U . . .

loop_
_atom_site_aniso_label
_atom_site_aniso_U_11
_atom_site_aniso_U_22
_atom_site_aniso_U_33
_atom_site_aniso_U_23
_atom_site_aniso_U_13
_atom_site_aniso_U_12
Sb1 0.00958(12) 0.00958(12) 0.01310(17) 0.000 0.000 0.00479(6)
Rb1 0.0113(2) 0.0113(2) 0.0443(5) 0.000 0.000 0.00564(10)
Cl1 0.0174(3) 0.0150(2) 0.0219(3) 0.00563(17) 0.00278(18) 0.0076(2)
O1 0.0131(7) 0.0131(7) 0.0198(7) 0.0018(5) 0.0034(5) 0.0080(6)
C1 0.0097(9) 0.0158(10) 0.0189(10) -0.0026(7) 0.0010(7) 0.0058(8)
C2 0.0115(9) 0.0161(10) 0.0188(9) -0.0034(8) -0.0026(7) 0.0078(8)

loop_
_atom_type_symbol
_atom_type_description
_atom_type_scat_dispersion_real
_atom_type_scat_dispersion_imag
_atom_type_scat_source
C C 0.0033 0.0016 'International Tables Vol C Tables 4.2.6.8 and 6.1.1.4'
H H 0.0000 0.0000 'International Tables Vol C Tables 4.2.6.8 and 6.1.1.4'
O O 0.0106 0.0060 'International Tables Vol C Tables 4.2.6.8 and 6.1.1.4'
Cl Cl 0.1484 0.1585 'International Tables Vol C Tables 4.2.6.8 and 6.1.1.4'
Rb Rb -0.9393 2.9676 'International Tables Vol C Tables 4.2.6.8 and 6.1.1.4'
Sb Sb -0.5866 1.5461 'International Tables Vol C Tables 4.2.6.8 and 6.1.1.4'

loop_
_geom_angle_atom_site_label_1
_geom_angle_atom_site_label_2
_geom_angle_atom_site_label_3
_geom_angle
_geom_angle_site_symmetry_1
_geom_angle_site_symmetry_3
_geom_angle_publ_flag
Cl1 Sb1 Cl1 180.00(2) 11_557 2 ?
Cl1 Sb1 Cl1 89.710(17) 10_557 12_557 ?
Cl1 Sb1 Cl1 89.711(17) . 3 ?
Cl1 Sb1 Cl1 89.712(18) 11_557 10_557 ?
Cl1 Sb1 Cl1 89.710(17) 2 3 ?
Cl1 Sb1 Cl1 90.288(18) 2 10_557 ?
Cl1 Sb1 Cl1 90.290(18) 2 12_557 ?
Cl1 Sb1 Cl1 90.289(18) 11_557 . ?
Cl1 Sb1 Cl1 90.289(17) . 12_557 ?
Cl1 Sb1 Cl1 89.711(17) 2 . ?
Cl1 Sb1 Cl1 90.290(17) 10_557 3 ?
Cl1 Sb1 Cl1 180.0 10_557 . ?
Cl1 Sb1 Cl1 180.0 12_557 3 ?
Cl1 Sb1 Cl1 89.710(17) 11_557 12_557 ?
Cl1 Sb1 Cl1 90.290(18) 11_557 3 ?
O1 Rb1 Cl1 85.59(3) 2 . ?
O1 Rb1 Cl1 109.84(3) 11_556 . ?
O1 Rb1 Cl1 73.02(3) 12_556 . ?
O1 Rb1 Cl1 72.42(3) . . ?
O1 Rb1 Cl1 123.96(3) 10_556 . ?
O1 Rb1 Cl1 124.83(3) 3 . ?
O1 Rb1 O1 59.855(8) . 12_556 ?
O1 Rb1 O1 59.855(8) 3 10_556 ?
O1 Rb1 O1 161.95(3) 3 12_556 ?
O1 Rb1 O1 114.55(2) 10_556 12_556 ?
O1 Rb1 O1 59.855(8) 2 12_556 ?
O1 Rb1 O1 59.855(8) 3 11_556 ?
O1 Rb1 O1 119.440(8) 2 . ?
O1 Rb1 O1 161.95(3) 2 11_556 ?
O1 Rb1 O1 59.855(8) 2 10_556 ?
O1 Rb1 O1 59.854(8) . 11_556 ?
O1 Rb1 O1 119.439(8) 3 . ?
O1 Rb1 O1 114.55(2) 10_556 11_556 ?
O1 Rb1 O1 119.440(8) 3 2 ?
O1 Rb1 O1 114.55(2) 12_556 11_556 ?
O1 Rb1 O1 161.95(3) . 10_556 ?
Sb1 Cl1 Rb1 93.802(17) . . ?
C1 O1 Rb1 110.33(10) . 10_556 ?
C1 O1 Rb1 117.11(11) . . ?
C1 O1 C2 112.14(14) . 12_556 ?
C2 O1 Rb1 115.89(10) 12_556 . ?
C2 O1 Rb1 107.07(10) 12_556 10_556 ?
O1 C1 H1A 109.9 . . ?
O1 C1 H1B 109.9 . . ?
O1 C1 C2 109.04(15) . . ?
H1A C1 H1B 108.3 . . ?
C2 C1 H1A 109.9 . . ?
C2 C1 H1B 109.9 . . ?
O1 C2 C1 109.15(15) 11_556 . ?
O1 C2 H2A 109.8 11_556 . ?
O1 C2 H2B 109.8 11_556 . ?
C1 C2 H2A 109.8 . . ?
C1 C2 H2B 109.8 . . ?
H2A C2 H2B 108.3 . . ?

loop_
_geom_bond_atom_site_label_1
_geom_bond_atom_site_label_2
_geom_bond_distance
_geom_bond_site_symmetry_2
_geom_bond_publ_flag
Sb1 Cl1 2.3743(5) 11_557 ?
Sb1 Cl1 2.3744(5) 12_557 ?
Sb1 Cl1 2.3743(5) . ?
Sb1 Cl1 2.3743(5) 2 ?
Sb1 Cl1 2.3744(5) 3 ?
Sb1 Cl1 2.3743(5) 10_557 ?
Rb1 Rb1 0.9078(14) 10_556 ?
Rb1 Cl1 3.6834(8) . ?
Rb1 O1 2.8467(13) 3 ?
Rb1 O1 2.9222(14) 12_556 ?
Rb1 O1 2.9222(14) 11_556 ?
Rb1 O1 2.8467(13) 2 ?
Rb1 O1 2.8468(13) . ?
Rb1 O1 2.9222(14) 10_556 ?
O1 C1 1.431(2) . ?
O1 C2 1.432(2) 12_556 ?
C1 H1A 0.9900 . ?
C1 H1B 0.9900 . ?
C1 C2 1.502(3) . ?
C2 H2A 0.9900 . ?
C2 H2B 0.9900 . ?

loop_
_geom_torsion_atom_site_label_1
_geom_torsion_atom_site_label_2
_geom_torsion_atom_site_label_3
_geom_torsion_atom_site_label_4
_geom_torsion
_geom_torsion_site_symmetry_1
_geom_torsion_site_symmetry_2
_geom_torsion_site_symmetry_3
_geom_torsion_site_symmetry_4
_geom_torsion_publ_flag
Rb1 O1 C1 C2 -55.28(16) 10_556 . . . ?
Rb1 O1 C1 C2 -36.98(17) . . . . ?
O1 C1 C2 O1 68.9(2) . . . 11_556 ?
C2 O1 C1 C2 -174.54(13) 12_556 . . . ?
